data_4311304
loop_
_publ_author_name
'Yukinari Sunatsuki'
'Hiromi Ohta'
'Masaaki Kojima'
'Yuichi Ikuta'
'Yoshiyuki Goto'
'Naohide Matsumoto'
'Seiichiro Iijima'
'Haruo Akashi'
'Sumio Kaizaki'
'Fran\,coise Dahan'
'Jean-Pierre Tuchagues'

_publ_contact_author_address Japan
_publ_contact_author_email kojima@cc.okayama-u.ac.jp
_publ_contact_author_fax +81-86-251-7842
_publ_contact_author_name 'Masaaki KOJIMA'
_publ_contact_author_phone +81-86-251-7842
_publ_section_title
;
 Supramolecular Spin-Crossover Iron Complexes Based on
 Imidazole-Imidazolate Hydrogen Bonds
;
_journal_name_full 'Inorganic Chemistry'
_journal_page_first 4154
_journal_page_last 4171
_journal_paper_doi 10.1021/ic0498384
_journal_volume 43
_journal_year 2004
_chemical_formula_moiety 'C22 H30 B3 F12 Fe N12 O2 '
_chemical_formula_sum 'C22 H30 B3 F12 Fe N12 O2'
_chemical_formula_weight 810.82
_space_group_IT_number 15
_symmetry_cell_setting monoclinic
_symmetry_Int_Tables_number 15
_symmetry_space_group_name_Hall '-C 2yc'
_symmetry_space_group_name_H-M 'C 1 2/c 1'
_cell_angle_alpha 90
_cell_angle_beta 92.480(2)
_cell_angle_gamma 90
_cell_formula_units_Z 8
_cell_length_a 37.619(4)
_cell_length_b 12.1091(9)
_cell_length_c 13.995(1)
_cell_measurement_reflns_used 24405
_cell_measurement_temperature 93.1
_cell_measurement_theta_max 27.4
_cell_measurement_theta_min 1.8
_cell_volume 6369.2(9)
_computing_cell_refinement PROCESS-AUTO
_computing_data_collection PROCESS-AUTO
_computing_data_reduction CrystalStructure
_computing_publication_material 'CrystalStructure Ver. 3.5.1'
_computing_structure_refinement CRYSTALS
_computing_structure_solution SIR92
_diffrn_detector_area_resol_mean 10.00
_diffrn_measured_fraction_theta_full 0.9411
_diffrn_measured_fraction_theta_max 0.9411
_diffrn_measurement_device_type 'Rigaku RAXIS-IV'
_diffrn_measurement_method \w
_diffrn_radiation_type 'Mo K\a'
_diffrn_radiation_wavelength 0.7107
_diffrn_reflns_av_R_equivalents 0.045
_diffrn_reflns_limit_h_max 48
_diffrn_reflns_limit_h_min -47
_diffrn_reflns_limit_k_max 15
_diffrn_reflns_limit_k_min -15
_diffrn_reflns_limit_l_max 18
_diffrn_reflns_limit_l_min -18
_diffrn_reflns_number 42150
_diffrn_reflns_theta_full 27.48
_diffrn_reflns_theta_max 27.48
_exptl_absorpt_coefficient_mu 0.590
_exptl_absorpt_correction_T_max 0.926
_exptl_absorpt_correction_T_min 0.595
_exptl_absorpt_correction_type multi-scan
_exptl_absorpt_process_details
;
    Higashi, T. (1995). Program for Absorption Correction.
    Rigaku Corporation, Tokyo, Japan.
;
_exptl_crystal_colour darkred
_exptl_crystal_density_diffrn 1.691
_exptl_crystal_density_method 'not measured'
_exptl_crystal_description prism
_exptl_crystal_F_000 3288.00
_exptl_crystal_size_max 0.30
_exptl_crystal_size_mid 0.21
_exptl_crystal_size_min 0.13
_refine_diff_density_max 0.57
_refine_diff_density_min -1.58
_refine_ls_extinction_method none
_refine_ls_goodness_of_fit_ref 1.662
_refine_ls_hydrogen_treatment refall
_refine_ls_number_parameters 499
_refine_ls_number_reflns 6873
_refine_ls_R_factor_gt 0.0620
_refine_ls_shift/su_max 0.0000
_refine_ls_structure_factor_coef Fsqd
_refine_ls_weighting_details 'w = 1/[0.0010Fo^2^ + 3.0000\s(Fo^2^) + 0.5000]/(4Fo^2^)'
_refine_ls_weighting_scheme calc
_refine_ls_wR_factor_ref 0.1520
_reflns_number_gt 5932
_reflns_number_total 7205
_reflns_threshold_expression F^2^>2.0\s(F^2^)
_cod_data_source_file ic0498384si20040401_112019_08.cif
_cod_data_source_block '[Fe(H3L)](BF4)3.4-fim.H2O_93K'
_cod_depositor_comments
;
The following automatic conversions were performed:
data name '_geom_bond_atom_site_label_D' replaced with
'_geom_hbond_atom_site_label_D' as specified in the replacement file
'/home/antanas/src/cod-tools/trunk/data/replacement-values/replacement_tags.lst'.

data
name '_geom_bond_atom_site_label_H' replaced with
'_geom_hbond_atom_site_label_H' as specified in the replacement file
'/home/antanas/src/cod-tools/trunk/data/replacement-values/replacement_tags.lst'.

data
name '_geom_contact_atom_site_label_a' replaced with
'_geom_hbond_atom_site_label_A' as specified in the replacement file
'/home/antanas/src/cod-tools/trunk/data/replacement-values/replacement_tags.lst'.

data
name '_geom_bond_distance_DH' replaced with '_geom_hbond_distance_DH'
as specified in the replacement file
'/home/antanas/src/cod-tools/trunk/data/replacement-values/replacement_tags.lst'.

data
name '_geom_contact_distance_HA' replaced with
'_geom_hbond_distance_HA' as specified in the replacement file
'/home/antanas/src/cod-tools/trunk/data/replacement-values/replacement_tags.lst'.

data
name '_geom_contact_distance_DA' replaced with
'_geom_hbond_distance_DA' as specified in the replacement file
'/home/antanas/src/cod-tools/trunk/data/replacement-values/replacement_tags.lst'.

data
name '_geom_angle_DHA' replaced with '_geom_hbond_angle_DHA' as
specified in the replacement file
'/home/antanas/src/cod-tools/trunk/data/replacement-values/replacement_tags.lst'.

data
name '_geom_contact_site_symmetry_A' replaced with
'_geom_hbond_site_symmetry_A' as specified in the replacement file
'/home/antanas/src/cod-tools/trunk/data/replacement-values/replacement_tags.lst'.

Automatic conversion script
Id: cif_correct_tags 5005 2017-03-03 11:38:54Z antanas 
;
_cod_original_cell_volume 6368(1)
_cod_original_formula_sum 'C22 H30 B3 F12 Fe N12 O2 '
_cod_database_code 4311304

loop_
_symmetry_equiv_pos_as_xyz
x,y,z
-x,-y,-z
x+1/2,y+1/2,z
-x+1/2,-y+1/2,-z
-x,y,-z+1/2
x,-y,z+1/2
-x+1/2,y+1/2,-z+1/2
x+1/2,-y+1/2,z+1/2

loop_
_atom_site_label
_atom_site_type_symbol
_atom_site_fract_x
_atom_site_fract_y
_atom_site_fract_z
_atom_site_U_iso_or_equiv
_atom_site_adp_type
_atom_site_occupancy
_atom_site_symmetry_multiplicity
_atom_site_calc_flag
_atom_site_refinement_flags
_atom_site_disorder_assembly
_atom_site_disorder_group
Fe(1) Fe 0.36398(1) 0.23278(3) 0.09210(3) 0.0153(1) Uani 1.00 1 d . . .
F(1) F 0.38194(5) 0.3679(2) 0.5666(1) 0.0319(5) Uani 1.00 1 d . . .
F(2) F 0.37812(5) 0.4416(1) 0.7158(1) 0.0288(5) Uani 1.00 1 d . . .
F(3) F 0.34357(5) 0.2959(2) 0.6715(1) 0.0341(5) Uani 1.00 1 d . . .
F(4) F 0.40297(5) 0.2718(1) 0.6975(1) 0.0294(5) Uani 1.00 1 d . . .
F(5) F 0.50503(5) 1.0370(2) 0.1230(2) 0.0344(6) Uani 1.00 1 d . . .
F(6) F 0.56121(5) 0.9949(2) 0.1771(1) 0.0329(5) Uani 1.00 1 d . . .
F(7) F 0.55063(5) 1.0550(2) 0.0241(1) 0.0369(6) Uani 1.00 1 d . . .
F(8) F 0.54565(5) 1.1741(2) 0.1487(2) 0.0393(6) Uani 1.00 1 d . . .
F(9) F 0.29259(5) 0.8998(2) 0.2326(2) 0.0443(7) Uani 1.00 1 d . . .
F(10) F 0.25292(5) 0.8332(2) 0.3363(1) 0.0374(6) Uani 1.00 1 d . . .
F(11) F 0.23718(5) 0.8533(2) 0.1781(1) 0.0322(5) Uani 1.00 1 d . . .
F(12) F 0.24526(7) 1.0036(2) 0.2715(2) 0.0508(7) Uani 1.00 1 d . . .
O(1) O 0.53935(6) 0.4522(2) 0.1596(2) 0.0347(7) Uani 1.00 1 d . . .
O(2) O 0.28136(6) 0.7250(2) 0.0624(2) 0.0283(6) Uani 1.00 1 d . . .
N(1) N 0.34418(6) 0.0037(2) -0.0060(2) 0.0211(6) Uani 1.00 1 d . . .
N(2) N 0.39491(6) 0.1050(2) 0.1234(2) 0.0179(6) Uani 1.00 1 d . . .
N(3) N 0.40996(6) 0.3046(2) 0.0858(2) 0.0168(6) Uani 1.00 1 d . . .
N(4) N 0.45848(6) 0.4036(2) 0.0906(2) 0.0216(6) Uani 1.00 1 d . . .
N(5) N 0.31722(6) 0.1650(2) 0.1183(2) 0.0167(6) Uani 1.00 1 d . . .
N(6) N 0.36361(6) 0.2596(2) 0.2298(2) 0.0192(6) Uani 1.00 1 d . . .
N(7) N 0.36761(7) 0.2969(2) 0.3821(2) 0.0248(7) Uani 1.00 1 d . . .
N(8) N 0.36216(6) 0.2217(2) -0.0493(2) 0.0192(6) Uani 1.00 1 d . . .
N(9) N 0.33626(6) 0.3660(2) 0.0603(2) 0.0187(6) Uani 1.00 1 d . . .
N(10) N 0.30222(7) 0.5098(2) 0.0371(2) 0.0248(7) Uani 1.00 1 d . . .
N(11) N 0.48824(7) 0.6163(2) 0.0915(2) 0.0237(7) Uani 1.00 1 d . . .
N(12) N 0.49701(7) 0.7967(2) 0.1016(2) 0.0272(7) Uani 1.00 1 d . . .
C(1) C 0.36914(8) -0.0635(2) 0.0505(2) 0.0211(7) Uani 1.00 1 d . . .
C(2) C 0.38175(8) -0.0062(2) 0.1432(2) 0.0194(7) Uani 1.00 1 d . . .
C(3) C 0.42865(7) 0.1250(2) 0.1314(2) 0.0190(7) Uani 1.00 1 d . . .
C(4) C 0.43870(8) 0.2368(3) 0.1123(2) 0.0199(7) Uani 1.00 1 d . . .
C(5) C 0.42299(7) 0.4048(2) 0.0729(2) 0.0199(7) Uani 1.00 1 d . . .
C(6) C 0.46875(8) 0.2986(3) 0.1155(2) 0.0221(7) Uani 1.00 1 d . . .
C(7) C 0.30709(8) 0.0022(3) 0.0167(2) 0.0228(8) Uani 1.00 1 d . . .
C(8) C 0.29326(8) 0.1160(3) 0.0441(2) 0.0221(7) Uani 1.00 1 d . . .
C(9) C 0.30722(7) 0.1742(2) 0.2044(2) 0.0198(7) Uani 1.00 1 d . . .
C(10) C 0.33257(7) 0.2255(2) 0.2711(2) 0.0190(7) Uani 1.00 1 d . . .
C(11) C 0.38444(8) 0.3026(2) 0.2992(2) 0.0198(7) Uani 1.00 1 d . . .
C(12) C 0.33503(8) 0.2493(3) 0.3661(2) 0.0229(8) Uani 1.00 1 d . . .
C(13) C 0.35350(8) 0.0324(3) -0.1023(2) 0.0220(7) Uani 1.00 1 d . . .
C(14) C 0.37849(8) 0.1313(2) -0.1017(2) 0.0201(7) Uani 1.00 1 d . . .
C(15) C 0.34514(8) 0.2980(3) -0.0958(2) 0.0229(8) Uani 1.00 1 d . . .
C(16) C 0.32969(7) 0.3806(2) -0.0376(2) 0.0190(7) Uani 1.00 1 d . . .
C(17) C 0.31905(7) 0.4457(2) 0.1030(2) 0.0212(7) Uani 1.00 1 d . . .
C(18) C 0.30848(8) 0.4710(3) -0.0523(3) 0.0252(8) Uani 1.00 1 d . . .
C(19) C 0.54470(8) 0.5508(3) 0.1711(3) 0.0297(9) Uani 1.00 1 d . . .
C(20) C 0.52073(8) 0.6372(3) 0.1393(2) 0.0232(8) Uani 1.00 1 d . . .
C(21) C 0.47496(8) 0.7143(3) 0.0708(3) 0.0261(8) Uani 1.00 1 d . . .
C(22) C 0.52623(8) 0.7490(3) 0.1459(3) 0.0265(8) Uani 1.00 1 d . . .
B(1) B 0.37687(9) 0.3445(3) 0.6639(2) 0.0208(8) Uani 1.00 1 d . . .
B(2) B 0.54079(9) 1.0657(3) 0.1182(3) 0.0236(9) Uani 1.00 1 d . . .
B(3) B 0.2574(1) 0.8973(3) 0.2556(3) 0.0257(9) Uani 1.00 1 d . . .
H(1) H 0.35794(8) -0.1312(2) 0.0656(2) 0.025(1) Uiso 1.00 1 c . . .
H(2) H 0.38926(8) -0.0778(2) 0.0137(2) 0.025(1) Uiso 1.00 1 c . . .
H(3) H 0.40031(8) -0.0483(2) 0.1735(2) 0.023(1) Uiso 1.00 1 c . . .
H(4) H 0.36236(8) -0.0010(2) 0.1842(2) 0.023(1) Uiso 1.00 1 c . . .
H(5) H 0.44561(7) 0.0696(2) 0.1486(2) 0.023(1) Uiso 1.00 1 c . . .
H(6) H 0.40936(7) 0.4678(2) 0.0541(2) 0.024(1) Uiso 1.00 1 c . . .
H(7) H 0.47386(6) 0.4655(2) 0.0867(2) 0.026(1) Uiso 1.00 1 c . . .
H(8) H 0.49222(8) 0.2737(3) 0.1314(2) 0.027(1) Uiso 1.00 1 c . . .
H(9) H 0.29344(8) -0.0244(3) -0.0372(2) 0.027(1) Uiso 1.00 1 c . . .
H(10) H 0.30437(8) -0.0464(3) 0.0693(2) 0.027(1) Uiso 1.00 1 c . . .
H(11) H 0.27006(8) 0.1095(3) 0.0678(2) 0.026(1) Uiso 1.00 1 c . . .
H(12) H 0.29246(8) 0.1621(3) -0.0108(2) 0.026(1) Uiso 1.00 1 c . . .
H(13) H 0.28471(7) 0.1486(2) 0.2233(2) 0.024(1) Uiso 1.00 1 c . . .
H(14) H 0.40754(8) 0.3321(2) 0.2914(2) 0.024(1) Uiso 1.00 1 c . . .
H(15) H 0.37695(7) 0.3221(2) 0.4424(2) 0.030(1) Uiso 1.00 1 c . . .
H(16) H 0.31760(8) 0.2355(3) 0.4118(2) 0.027(1) Uiso 1.00 1 c . . .
H(17) H 0.36478(8) -0.0291(3) -0.1304(2) 0.026(1) Uiso 1.00 1 c . . .
H(18) H 0.33245(8) 0.0503(3) -0.1390(2) 0.026(1) Uiso 1.00 1 c . . .
H(19) H 0.38240(8) 0.1542(2) -0.1653(2) 0.024(1) Uiso 1.00 1 c . . .
H(20) H 0.40056(8) 0.1117(2) -0.0707(2) 0.024(1) Uiso 1.00 1 c . . .
H(21) H 0.34304(8) 0.2996(3) -0.1636(2) 0.028(1) Uiso 1.00 1 c . . .
H(22) H 0.31867(7) 0.4560(2) 0.1702(2) 0.025(1) Uiso 1.00 1 c . . .
H(23) H 0.28804(7) 0.5724(2) 0.0506(2) 0.030(1) Uiso 1.00 1 c . . .
H(24) H 0.29999(8) 0.5006(3) -0.1118(3) 0.030(1) Uiso 1.00 1 c . . .
H(25) H 0.56631(8) 0.5721(3) 0.2036(3) 0.035(1) Uiso 1.00 1 c . . .
H(26) H 0.45259(8) 0.7258(3) 0.0382(3) 0.031(1) Uiso 1.00 1 c . . .
H(27) H 0.49290(7) 0.8737(2) 0.0939(2) 0.033(1) Uiso 1.00 1 c . . .
H(28) H 0.54621(8) 0.7853(3) 0.1755(3) 0.032(1) Uiso 1.00 1 c . . .
H(29) H 0.26116(6) 0.7639(2) 0.0713(2) 0.034(1) Uiso 1.00 1 c . . .
H(30) H 0.29816(6) 0.7339(2) 0.1103(2) 0.034(1) Uiso 1.00 1 c . . .

loop_
_atom_site_aniso_label
_atom_site_aniso_U_11
_atom_site_aniso_U_22
_atom_site_aniso_U_33
_atom_site_aniso_U_12
_atom_site_aniso_U_13
_atom_site_aniso_U_23
Fe(1) 0.0109(2) 0.0145(2) 0.0203(2) 0.0003(1) -0.0027(1) 0.0002(2)
F(1) 0.048(1) 0.028(1) 0.0187(9) -0.0104(9) -0.0007(9) 0.0003(8)
F(2) 0.032(1) 0.025(1) 0.029(1) 0.0047(8) -0.0066(8) -0.0066(8)
F(3) 0.0203(9) 0.049(1) 0.033(1) -0.0107(9) -0.0007(8) -0.005(1)
F(4) 0.026(1) 0.024(1) 0.037(1) 0.0023(8) -0.0081(8) -0.0007(9)
F(5) 0.0179(9) 0.034(1) 0.052(1) -0.0005(8) 0.0015(9) -0.005(1)
F(6) 0.034(1) 0.033(1) 0.031(1) 0.0148(9) -0.0087(9) -0.0037(9)
F(7) 0.030(1) 0.052(1) 0.029(1) 0.0091(9) -0.0001(8) 0.000(1)
F(8) 0.035(1) 0.023(1) 0.058(1) 0.0005(9) -0.014(1) -0.009(1)
F(9) 0.017(1) 0.079(2) 0.037(1) -0.010(1) -0.0000(8) -0.005(1)
F(10) 0.036(1) 0.045(1) 0.030(1) -0.008(1) -0.0030(9) 0.007(1)
F(11) 0.0215(9) 0.040(1) 0.034(1) -0.0037(8) -0.0100(8) -0.0002(9)
F(12) 0.064(2) 0.025(1) 0.066(2) -0.007(1) 0.029(1) -0.006(1)
O(1) 0.031(1) 0.023(1) 0.049(2) 0.001(1) -0.010(1) 0.002(1)
O(2) 0.026(1) 0.022(1) 0.036(1) 0.0058(9) -0.007(1) -0.003(1)
N(1) 0.017(1) 0.022(1) 0.024(1) -0.001(1) -0.003(1) 0.003(1)
N(2) 0.017(1) 0.017(1) 0.020(1) -0.0020(9) -0.0036(9) 0.001(1)
N(3) 0.009(1) 0.017(1) 0.024(1) 0.0003(9) -0.0010(9) -0.000(1)
N(4) 0.017(1) 0.021(1) 0.027(1) -0.005(1) -0.000(1) -0.002(1)
N(5) 0.009(1) 0.019(1) 0.022(1) 0.0003(9) -0.0012(9) 0.001(1)
N(6) 0.014(1) 0.017(1) 0.027(1) 0.0016(9) -0.004(1) 0.000(1)
N(7) 0.025(1) 0.025(1) 0.023(1) 0.005(1) -0.005(1) -0.002(1)
N(8) 0.013(1) 0.017(1) 0.027(1) -0.0014(9) -0.001(1) -0.002(1)
N(9) 0.014(1) 0.020(1) 0.021(1) -0.0004(9) -0.004(1) -0.000(1)
N(10) 0.016(1) 0.021(1) 0.037(2) 0.005(1) -0.003(1) -0.001(1)
N(11) 0.017(1) 0.025(1) 0.029(1) -0.005(1) -0.001(1) -0.001(1)
N(12) 0.022(1) 0.021(1) 0.039(2) -0.002(1) 0.004(1) 0.001(1)
C(1) 0.020(1) 0.014(1) 0.029(2) -0.002(1) -0.004(1) -0.002(1)
C(2) 0.019(1) 0.015(1) 0.024(2) 0.000(1) -0.005(1) 0.004(1)
C(3) 0.014(1) 0.020(1) 0.023(1) 0.003(1) -0.003(1) 0.000(1)
C(4) 0.014(1) 0.021(1) 0.025(1) 0.002(1) -0.003(1) -0.001(1)
C(5) 0.013(1) 0.018(1) 0.028(2) -0.001(1) -0.000(1) 0.001(1)
C(6) 0.017(1) 0.023(1) 0.026(2) 0.000(1) -0.002(1) -0.002(1)
C(7) 0.021(1) 0.021(1) 0.027(2) -0.005(1) -0.002(1) -0.004(1)
C(8) 0.015(1) 0.023(2) 0.028(2) -0.002(1) -0.004(1) -0.003(1)
C(9) 0.014(1) 0.019(1) 0.026(2) 0.005(1) 0.001(1) 0.003(1)
C(10) 0.016(1) 0.018(1) 0.022(1) 0.002(1) -0.002(1) 0.001(1)
C(11) 0.020(1) 0.019(1) 0.020(1) 0.002(1) -0.006(1) -0.001(1)
C(12) 0.023(2) 0.022(2) 0.023(2) 0.003(1) 0.001(1) 0.000(1)
C(13) 0.024(2) 0.021(1) 0.021(2) -0.002(1) -0.002(1) -0.003(1)
C(14) 0.020(1) 0.020(1) 0.020(1) 0.003(1) 0.002(1) -0.003(1)
C(15) 0.020(1) 0.024(2) 0.025(2) -0.001(1) -0.001(1) -0.001(1)
C(16) 0.016(1) 0.017(1) 0.024(2) 0.001(1) -0.002(1) 0.002(1)
C(17) 0.015(1) 0.021(1) 0.027(2) 0.001(1) -0.001(1) -0.002(1)
C(18) 0.021(1) 0.022(2) 0.032(2) 0.003(1) -0.004(1) 0.005(1)
C(19) 0.022(2) 0.027(2) 0.040(2) -0.003(1) -0.010(1) -0.002(2)
C(20) 0.018(1) 0.023(2) 0.028(2) -0.003(1) -0.003(1) -0.002(1)
C(21) 0.019(1) 0.025(2) 0.034(2) -0.003(1) -0.002(1) 0.004(1)
C(22) 0.020(2) 0.026(2) 0.033(2) -0.004(1) -0.002(1) -0.004(1)
B(1) 0.021(2) 0.024(2) 0.017(2) -0.002(1) -0.002(1) -0.003(1)
B(2) 0.014(2) 0.024(2) 0.032(2) 0.004(1) -0.003(1) -0.003(2)
B(3) 0.023(2) 0.026(2) 0.027(2) -0.003(1) -0.003(1) 0.001(2)

loop_
_atom_type_symbol
_atom_type_description
_atom_type_scat_dispersion_real
_atom_type_scat_dispersion_imag
_atom_type_scat_source
C C 0.003 0.002
;
International Tables for Crystallography
(1992, Vol. C, Tables 4.2.6.8 and 6.1.1.4)
;
H H 0.000 0.000
;
International Tables for Crystallography
(1992, Vol. C, Table 6.1.1.4)
;
O O 0.011 0.006
;
International Tables for Crystallography
(1992, Vol. C, Tables 4.2.6.8 and 6.1.1.4)
;
N N 0.006 0.003
;
International Tables for Crystallography
(1992, Vol. C, Tables 4.2.6.8 and 6.1.1.4)
;
B B 0.001 0.001
;
International Tables for Crystallography
(1992, Vol. C, Tables 4.2.6.8 and 6.1.1.4)
;
F F 0.017 0.010
;
International Tables for Crystallography
(1992, Vol. C, Tables 4.2.6.8 and 6.1.1.4)
;
Fe Fe 0.346 0.844
;
International Tables for Crystallography
(1992, Vol. C, Tables 4.2.6.8 and 6.1.1.4)
;

loop_
_geom_angle_atom_site_label_1
_geom_angle_atom_site_label_2
_geom_angle_atom_site_label_3
_geom_angle
_geom_angle_publ_flag
_geom_angle_site_symmetry_1
_geom_angle_site_symmetry_2
_geom_angle_site_symmetry_3
N(2) Fe(1) N(3) 81.0(1) yes . . .
N(2) Fe(1) N(5) 98.8(1) yes . . .
N(2) Fe(1) N(6) 86.6(1) yes . . .
N(2) Fe(1) N(8) 99.4(1) yes . . .
N(2) Fe(1) N(9) 176.0(1) yes . . .
N(3) Fe(1) N(5) 171.8(1) yes . . .
N(3) Fe(1) N(6) 90.9(1) yes . . .
N(3) Fe(1) N(8) 88.7(1) yes . . .
N(3) Fe(1) N(9) 95.0(1) yes . . .
N(5) Fe(1) N(6) 81.0(1) yes . . .
N(5) Fe(1) N(8) 99.4(1) yes . . .
N(5) Fe(1) N(9) 85.2(1) yes . . .
N(6) Fe(1) N(8) 173.9(1) yes . . .
N(6) Fe(1) N(9) 93.5(1) yes . . .
N(8) Fe(1) N(9) 80.5(1) yes . . .
H(29) O(2) H(30) 113.4(3) no . . .
C(1) N(1) C(7) 118.8(2) yes . . .
C(1) N(1) C(13) 117.7(2) yes . . .
C(7) N(1) C(13) 118.9(2) yes . . .
C(2) N(2) C(3) 119.7(2) yes . . .
C(2) N(2) Fe(1) 124.2(2) yes . . .
C(3) N(2) Fe(1) 116.0(2) yes . . .
C(4) N(3) C(5) 106.7(2) yes . . .
C(4) N(3) Fe(1) 114.0(2) yes . . .
C(5) N(3) Fe(1) 138.8(2) yes . . .
C(5) N(4) C(6) 108.8(2) yes . . .
C(5) N(4) H(7) 125.6(3) no . . .
C(6) N(4) H(7) 125.6(3) no . . .
C(8) N(5) C(9) 120.2(2) yes . . .
C(8) N(5) Fe(1) 123.8(2) yes . . .
C(9) N(5) Fe(1) 115.8(2) yes . . .
C(10) N(6) C(11) 107.1(3) yes . . .
C(10) N(6) Fe(1) 113.7(2) yes . . .
C(11) N(6) Fe(1) 139.2(2) yes . . .
C(11) N(7) C(12) 109.4(3) yes . . .
C(11) N(7) H(15) 125.4(3) no . . .
C(12) N(7) H(15) 125.2(3) no . . .
C(14) N(8) C(15) 119.6(3) yes . . .
C(14) N(8) Fe(1) 123.6(2) yes . . .
C(15) N(8) Fe(1) 116.8(2) yes . . .
C(16) N(9) C(17) 106.4(2) yes . . .
C(16) N(9) Fe(1) 113.4(2) yes . . .
C(17) N(9) Fe(1) 140.0(2) yes . . .
C(17) N(10) C(18) 109.5(3) yes . . .
C(17) N(10) H(23) 125.3(3) no . . .
C(18) N(10) H(23) 125.2(3) no . . .
C(20) N(11) C(21) 105.0(3) yes . . .
C(21) N(12) C(22) 107.5(3) yes . . .
C(21) N(12) H(27) 126.3(3) no . . .
C(22) N(12) H(27) 126.2(3) no . . .
C(2) C(1) H(1) 109.2(3) no . . .
C(2) C(1) H(2) 108.5(3) no . . .
C(2) C(1) N(1) 112.2(2) yes . . .
H(1) C(1) H(2) 109.5(4) no . . .
H(1) C(1) N(1) 108.8(3) no . . .
H(2) C(1) N(1) 108.6(3) no . . .
H(3) C(2) H(4) 109.5(4) no . . .
H(3) C(2) N(2) 109.3(3) no . . .
H(3) C(2) C(1) 109.3(3) no . . .
H(4) C(2) N(2) 109.2(3) no . . .
H(4) C(2) C(1) 108.9(3) no . . .
N(2) C(2) C(1) 110.6(2) yes . . .
C(4) C(3) H(5) 122.3(3) no . . .
C(4) C(3) N(2) 115.3(3) yes . . .
H(5) C(3) N(2) 122.4(3) no . . .
C(6) C(4) N(3) 108.7(3) yes . . .
C(6) C(4) C(3) 137.8(3) yes . . .
N(3) C(4) C(3) 113.4(2) yes . . .
H(6) C(5) N(3) 125.1(3) no . . .
H(6) C(5) N(4) 125.3(3) no . . .
N(3) C(5) N(4) 109.6(2) yes . . .
H(8) C(6) N(4) 127.0(3) no . . .
H(8) C(6) C(4) 126.8(4) no . . .
N(4) C(6) C(4) 106.2(3) yes . . .
C(8) C(7) H(9) 109.0(3) no . . .
C(8) C(7) H(10) 108.3(3) no . . .
C(8) C(7) N(1) 112.7(2) yes . . .
H(9) C(7) H(10) 109.5(4) no . . .
H(9) C(7) N(1) 108.9(3) no . . .
H(10) C(7) N(1) 108.4(3) no . . .
H(11) C(8) H(12) 109.5(4) no . . .
H(11) C(8) N(5) 109.4(3) no . . .
H(11) C(8) C(7) 109.9(3) no . . .
H(12) C(8) N(5) 109.4(3) no . . .
H(12) C(8) C(7) 109.0(3) no . . .
N(5) C(8) C(7) 109.6(2) yes . . .
C(10) C(9) H(13) 122.1(3) no . . .
C(10) C(9) N(5) 115.6(2) yes . . .
H(13) C(9) N(5) 122.3(3) no . . .
C(12) C(10) N(6) 108.7(2) yes . . .
C(12) C(10) C(9) 137.5(3) yes . . .
N(6) C(10) C(9) 113.8(3) yes . . .
H(14) C(11) N(6) 125.3(3) no . . .
H(14) C(11) N(7) 125.7(3) no . . .
N(6) C(11) N(7) 109.0(3) yes . . .
H(16) C(12) N(7) 127.2(4) no . . .
H(16) C(12) C(10) 126.9(4) no . . .
N(7) C(12) C(10) 105.8(3) yes . . .
C(14) C(13) H(17) 109.4(3) no . . .
C(14) C(13) H(18) 108.8(3) no . . .
C(14) C(13) N(1) 110.9(2) yes . . .
H(17) C(13) H(18) 109.5(4) no . . .
H(17) C(13) N(1) 109.1(3) no . . .
H(18) C(13) N(1) 109.1(3) no . . .
H(19) C(14) H(20) 109.4(4) no . . .
H(19) C(14) N(8) 109.7(3) no . . .
H(19) C(14) C(13) 110.1(3) no . . .
H(20) C(14) N(8) 109.6(3) no . . .
H(20) C(14) C(13) 109.4(3) no . . .
N(8) C(14) C(13) 108.5(2) yes . . .
C(16) C(15) H(21) 122.5(4) no . . .
C(16) C(15) N(8) 114.9(3) yes . . .
H(21) C(15) N(8) 122.5(4) no . . .
C(18) C(16) N(9) 109.1(3) yes . . .
C(18) C(16) C(15) 136.5(3) yes . . .
N(9) C(16) C(15) 114.3(3) yes . . .
H(22) C(17) N(9) 124.9(3) no . . .
H(22) C(17) N(10) 125.2(3) no . . .
N(9) C(17) N(10) 109.8(3) yes . . .
H(24) C(18) N(10) 127.5(4) no . . .
H(24) C(18) C(16) 127.3(4) no . . .
N(10) C(18) C(16) 105.1(3) yes . . .
C(20) C(19) H(25) 117.6(4) no . . .
C(20) C(19) O(1) 124.9(3) yes . . .
H(25) C(19) O(1) 117.5(4) no . . .
C(22) C(20) N(11) 109.8(3) yes . . .
C(22) C(20) C(19) 127.3(3) yes . . .
N(11) C(20) C(19) 122.8(3) yes . . .
H(26) C(21) N(11) 124.0(4) no . . .
H(26) C(21) N(12) 124.2(4) no . . .
N(11) C(21) N(12) 111.9(3) yes . . .
H(28) C(22) N(12) 127.4(4) no . . .
H(28) C(22) C(20) 126.9(4) no . . .
N(12) C(22) C(20) 105.7(3) yes . . .
F(1) B(1) F(2) 109.5(3) yes . . .
F(1) B(1) F(3) 108.6(2) yes . . .
F(1) B(1) F(4) 109.4(3) yes . . .
F(2) B(1) F(3) 109.2(3) yes . . .
F(2) B(1) F(4) 110.7(3) yes . . .
F(3) B(1) F(4) 109.5(3) yes . . .
F(5) B(2) F(6) 109.1(3) yes . . .
F(5) B(2) F(7) 108.6(3) yes . . .
F(5) B(2) F(8) 109.6(3) yes . . .
F(6) B(2) F(7) 109.9(3) yes . . .
F(6) B(2) F(8) 109.7(3) yes . . .
F(7) B(2) F(8) 109.9(3) yes . . .
F(9) B(3) F(10) 110.9(3) yes . . .
F(9) B(3) F(11) 108.8(3) yes . . .
F(9) B(3) F(12) 110.2(3) yes . . .
F(10) B(3) F(11) 109.6(3) yes . . .
F(10) B(3) F(12) 109.7(3) yes . . .
F(11) B(3) F(12) 107.7(3) yes . . .

loop_
_geom_bond_atom_site_label_1
_geom_bond_atom_site_label_2
_geom_bond_distance
_geom_bond_publ_flag
_geom_bond_site_symmetry_1
_geom_bond_site_symmetry_2
Fe(1) N(2) 1.974(2) yes . .
Fe(1) N(3) 1.941(2) yes . .
Fe(1) N(5) 1.990(2) yes . .
Fe(1) N(6) 1.955(3) yes . .
Fe(1) N(8) 1.982(3) yes . .
Fe(1) N(9) 1.961(2) yes . .
F(1) B(1) 1.411(4) yes . .
F(2) B(1) 1.382(4) yes . .
F(3) B(1) 1.392(4) yes . .
F(4) B(1) 1.385(4) yes . .
F(5) B(2) 1.394(4) yes . .
F(6) B(2) 1.396(4) yes . .
F(7) B(2) 1.389(4) yes . .
F(8) B(2) 1.390(4) yes . .
F(9) B(3) 1.375(4) yes . .
F(10) B(3) 1.387(4) yes . .
F(11) B(3) 1.403(4) yes . .
F(12) B(3) 1.387(4) yes . .
O(1) C(19) 1.221(4) yes . .
O(2) H(29) 0.907(3) no . .
O(2) H(30) 0.908(3) no . .
N(1) C(1) 1.451(4) yes . .
N(1) C(7) 1.444(4) yes . .
N(1) C(13) 1.450(4) yes . .
N(2) C(2) 1.464(4) yes . .
N(2) C(3) 1.292(3) yes . .
N(3) C(4) 1.395(4) yes . .
N(3) C(5) 1.324(4) yes . .
N(4) C(5) 1.347(3) yes . .
N(4) C(6) 1.370(4) yes . .
N(4) H(7) 0.950(3) no . .
N(5) C(8) 1.469(4) yes . .
N(5) C(9) 1.283(4) yes . .
N(6) C(10) 1.387(4) yes . .
N(6) C(11) 1.327(4) yes . .
N(7) C(11) 1.348(4) yes . .
N(7) C(12) 1.364(4) yes . .
N(7) H(15) 0.950(4) no . .
N(8) C(14) 1.466(4) yes . .
N(8) C(15) 1.285(4) yes . .
N(9) C(16) 1.393(4) yes . .
N(9) C(17) 1.319(4) yes . .
N(10) C(17) 1.342(4) yes . .
N(10) C(18) 1.366(5) yes . .
N(10) H(23) 0.950(4) no . .
N(11) C(20) 1.391(4) yes . .
N(11) C(21) 1.314(4) yes . .
N(12) C(21) 1.356(4) yes . .
N(12) C(22) 1.367(4) yes . .
N(12) H(27) 0.950(4) no . .
C(1) C(2) 1.527(4) yes . .
C(1) H(1) 0.950(4) no . .
C(1) H(2) 0.950(4) no . .
C(2) H(3) 0.950(4) no . .
C(2) H(4) 0.950(4) no . .
C(3) C(4) 1.434(4) yes . .
C(3) H(5) 0.950(4) no . .
C(4) C(6) 1.354(4) yes . .
C(5) H(6) 0.950(4) no . .
C(6) H(8) 0.950(4) no . .
C(7) C(8) 1.528(4) yes . .
C(7) H(9) 0.950(4) no . .
C(7) H(10) 0.950(4) no . .
C(8) H(11) 0.950(4) no . .
C(8) H(12) 0.950(4) no . .
C(9) C(10) 1.446(4) yes . .
C(9) H(13) 0.950(4) no . .
C(10) C(12) 1.360(4) yes . .
C(11) H(14) 0.950(4) no . .
C(12) H(16) 0.950(4) no . .
C(13) C(14) 1.523(4) yes . .
C(13) H(17) 0.950(4) no . .
C(13) H(18) 0.950(4) no . .
C(14) H(19) 0.950(4) no . .
C(14) H(20) 0.950(4) no . .
C(15) C(16) 1.429(4) yes . .
C(15) H(21) 0.950(5) no . .
C(16) C(18) 1.365(4) yes . .
C(17) H(22) 0.950(5) no . .
C(18) H(24) 0.950(5) no . .
C(19) C(20) 1.439(4) yes . .
C(19) H(25) 0.950(4) no . .
C(20) C(22) 1.371(4) yes . .
C(21) H(26) 0.950(4) no . .
C(22) H(28) 0.950(4) no . .

loop_
_geom_hbond_atom_site_label_D
_geom_hbond_atom_site_label_H
_geom_hbond_atom_site_label_A
_geom_hbond_distance_DH
_geom_hbond_distance_HA
_geom_hbond_distance_DA
_geom_hbond_angle_DHA
_geom_hbond_site_symmetry_A
N(4) H(7) N(11) 0.950 1.905(4) 2.808(4) 158.00(11) .
N(7) H(15) F(1) 0.950 1.827(3) 2.753(3) 164.02(11) .
N(10) H(23) O(2) 0.950 1.874(3) 2.749(3) 152.0(1) .
N(12) H(27) F(5) 0.950 2.066(3) 2.939(3) 152.0(1) .
O(2) H(29) F(11) 0.907 2.082(3) 2.834(3) 139.49(8) .
O(2) H(30) F(3) 0.908 1.912(3) 2.750(3) 152.66(9) 6_564
